data_7210643
loop_
_publ_author_name
'Yamada, Shinji'
'Sako, Nodoka'
'Okuda, Mai'
'Hozumi, Atsuko'

_publ_section_title
;
 A dual-synthon in pyridinium chloride: formation of ladder-like and
 columnar motifs through hydrogen bonds and cation--\p interactions
;
_journal_issue 1
_journal_name_full CrystEngComm
_journal_page_first 199
_journal_paper_doi 10.1039/c2ce26547h
_journal_volume 15
_journal_year 2013
_chemical_formula_moiety 'C13 H11 Br Cl N'
_chemical_formula_sum 'C13 H11 Br Cl N'
_chemical_formula_weight 296.59
_space_group_IT_number 14
_symmetry_cell_setting monoclinic
_symmetry_Int_Tables_number 14
_symmetry_space_group_name_Hall '-P 2yn'
_symmetry_space_group_name_H-M 'P 1 21/n 1'
_atom_sites_solution_hydrogens geom
_atom_sites_solution_primary direct
_atom_sites_solution_secondary difmap
_cell_angle_alpha 90.0000
_cell_angle_beta 98.0162(19)
_cell_angle_gamma 90.0000
_cell_formula_units_Z 4
_cell_length_a 4.70335(13)
_cell_length_b 32.1116(9)
_cell_length_c 8.1926(3)
_cell_measurement_reflns_used 5246
_cell_measurement_temperature 123
_cell_measurement_theta_max 68.22
_cell_measurement_theta_min 5.46
_cell_volume 1225.26(7)
_computing_cell_refinement 'RAPID AUTO'
_computing_data_collection 'RAPID AUTO (Rigaku, ????)'
_computing_data_reduction 'RAPID AUTO'
_computing_molecular_graphics 'CrystalStructure 4.0'
_computing_publication_material 'CrystalStructure 4.0 (Rigaku, 2010)'
_computing_structure_refinement 'SHELXL97 (Sheldrick, 2008)'
_computing_structure_solution 'SHELXS97 (Sheldrick, 2008)'
_diffrn_ambient_temperature 123
_diffrn_detector_area_resol_mean 10.000
_diffrn_measured_fraction_theta_full 0.994
_diffrn_measured_fraction_theta_max 0.994
_diffrn_measurement_device_type 'Rigaku R-AXIS RAPID'
_diffrn_measurement_method \w
_diffrn_radiation_type 'Cu K\a'
_diffrn_radiation_wavelength 1.54187
_diffrn_reflns_av_R_equivalents 0.1167
_diffrn_reflns_limit_h_max 5
_diffrn_reflns_limit_h_min -5
_diffrn_reflns_limit_k_max 38
_diffrn_reflns_limit_k_min -38
_diffrn_reflns_limit_l_max 9
_diffrn_reflns_limit_l_min -9
_diffrn_reflns_number 12303
_diffrn_reflns_theta_full 68.25
_diffrn_reflns_theta_max 68.25
_diffrn_standards_number 0
_exptl_absorpt_coefficient_mu 6.332
_exptl_absorpt_correction_type none
_exptl_crystal_colour colorless
_exptl_crystal_density_diffrn 1.608
_exptl_crystal_density_method 'not measured'
_exptl_crystal_description needle
_exptl_crystal_F_000 592.00
_exptl_crystal_size_max 0.400
_exptl_crystal_size_mid 0.070
_exptl_crystal_size_min 0.050
_refine_diff_density_max 0.840
_refine_diff_density_min -1.000
_refine_ls_extinction_method none
_refine_ls_goodness_of_fit_ref 1.108
_refine_ls_hydrogen_treatment constr
_refine_ls_number_parameters 145
_refine_ls_number_reflns 2230
_refine_ls_number_restraints 0
_refine_ls_R_factor_gt 0.0658
_refine_ls_shift/su_max 0.000
_refine_ls_structure_factor_coef Fsqd
_refine_ls_weighting_details 'w = 1/[\s^2^(Fo^2^)+(0.0788P)^2^+1.0771P] where P=(Fo^2^+2Fc^2^)/3'
_refine_ls_weighting_scheme calc
_refine_ls_wR_factor_ref 0.1743
_reflns_number_gt 1680
_reflns_number_total 2230
_reflns_threshold_expression F^2^>2.0\s(F^2^)
_cod_data_source_file c2ce26547h.txt
_cod_data_source_block 3-Br-SPHCl-2
_cod_original_cell_volume 1225.26(6)
_cod_database_code 7210643

loop_
_symmetry_equiv_pos_site_id
_symmetry_equiv_pos_as_xyz
1 +X,+Y,+Z
2 1/2-X,1/2+Y,1/2-Z
3 -X,-Y,-Z
4 1/2+X,1/2-Y,1/2+Z

loop_
_atom_site_label
_atom_site_type_symbol
_atom_site_fract_x
_atom_site_fract_y
_atom_site_fract_z
_atom_site_U_iso_or_equiv
_atom_site_adp_type
_atom_site_occupancy
_atom_site_symmetry_multiplicity
_atom_site_calc_flag
_atom_site_refinement_flags
Br1 Br -0.09961(15) 0.185249(17) 1.42411(8) 0.0439(3) Uani 1.0 4 d .
Cl1 Cl -0.5687(3) 0.04272(4) 1.26907(16) 0.0346(4) Uani 1.0 4 d .
N1 N 1.1631(10) 0.03040(12) 0.7139(6) 0.0307(10) Uani 1.0 4 d .
C1 C 1.0183(13) 0.05280(16) 0.5901(7) 0.0364(13) Uani 1.0 4 d .
C2 C 0.8227(12) 0.08177(15) 0.6236(7) 0.0316(12) Uani 1.0 4 d .
C3 C 0.7720(12) 0.08866(14) 0.7862(6) 0.0300(12) Uani 1.0 4 d .
C4 C 0.9244(11) 0.06403(14) 0.9105(7) 0.0299(12) Uani 1.0 4 d .
C5 C 1.1174(13) 0.03529(15) 0.8704(7) 0.0336(12) Uani 1.0 4 d .
C6 C 0.5652(12) 0.12068(14) 0.8195(7) 0.0304(12) Uani 1.0 4 d .
C7 C 0.4761(12) 0.12661(14) 0.9645(7) 0.0316(12) Uani 1.0 4 d .
C8 C 0.2689(12) 0.15782(14) 1.0044(7) 0.0315(12) Uani 1.0 4 d .
C9 C 0.1566(14) 0.18894(14) 0.8950(8) 0.0349(13) Uani 1.0 4 d .
C10 C -0.0381(12) 0.21787(15) 0.9409(7) 0.0362(13) Uani 1.0 4 d .
C11 C -0.1171(12) 0.21694(14) 1.0979(7) 0.0361(13) Uani 1.0 4 d .
C12 C 0.0025(13) 0.18658(14) 1.2074(7) 0.0311(13) Uani 1.0 4 d .
C13 C 0.1896(12) 0.15694(14) 1.1619(7) 0.0348(13) Uani 1.0 4 d .
H1 H 1.2911 0.0121 0.6912 0.0368 Uiso 1.0 4 calc R
H1A H 1.0526 0.0484 0.4798 0.0437 Uiso 1.0 4 calc R
H2 H 0.7198 0.0974 0.5362 0.0379 Uiso 1.0 4 calc R
H4 H 0.8935 0.0673 1.0219 0.0359 Uiso 1.0 4 calc R
H5 H 1.2202 0.0186 0.9544 0.0403 Uiso 1.0 4 calc R
H6 H 0.4898 0.1384 0.7311 0.0365 Uiso 1.0 4 calc R
H7 H 0.5548 0.1087 1.0516 0.0379 Uiso 1.0 4 calc R
H9 H 0.2134 0.1904 0.7883 0.0419 Uiso 1.0 4 calc R
H10 H -0.1174 0.2384 0.8643 0.0434 Uiso 1.0 4 calc R
H11 H -0.2499 0.2366 1.1297 0.0434 Uiso 1.0 4 calc R
H13 H 0.2640 0.1360 1.2379 0.0417 Uiso 1.0 4 calc R

loop_
_atom_site_aniso_label
_atom_site_aniso_U_11
_atom_site_aniso_U_22
_atom_site_aniso_U_33
_atom_site_aniso_U_12
_atom_site_aniso_U_13
_atom_site_aniso_U_23
Br1 0.0594(6) 0.0374(4) 0.0369(5) 0.0016(3) 0.0135(4) -0.0042(3)
Cl1 0.0457(9) 0.0310(7) 0.0273(7) 0.0043(6) 0.0055(6) -0.0003(5)
N1 0.035(3) 0.025(2) 0.033(3) 0.0007(18) 0.010(2) -0.0050(18)
C1 0.051(4) 0.032(3) 0.028(3) -0.010(3) 0.012(3) -0.004(3)
C2 0.036(3) 0.032(3) 0.025(3) 0.001(3) 0.002(3) 0.002(3)
C3 0.041(3) 0.022(3) 0.028(3) -0.005(2) 0.007(3) -0.001(2)
C4 0.033(3) 0.026(3) 0.031(3) -0.003(2) 0.007(3) -0.003(2)
C5 0.042(4) 0.030(3) 0.027(3) -0.004(3) 0.001(3) 0.004(3)
C6 0.039(3) 0.023(3) 0.028(3) -0.003(3) -0.000(3) 0.000(2)
C7 0.039(3) 0.023(3) 0.031(3) -0.003(3) 0.001(3) 0.000(2)
C8 0.035(3) 0.024(3) 0.034(3) -0.004(2) 0.001(3) -0.000(3)
C9 0.045(4) 0.033(3) 0.028(4) -0.003(3) 0.008(3) -0.001(3)
C10 0.043(4) 0.024(3) 0.042(4) 0.002(3) 0.008(3) 0.008(3)
C11 0.040(4) 0.021(3) 0.048(4) 0.003(3) 0.007(3) -0.004(3)
C12 0.034(3) 0.026(3) 0.034(4) -0.004(2) 0.006(3) -0.005(2)
C13 0.042(4) 0.021(3) 0.040(4) -0.002(3) 0.003(3) -0.000(3)

loop_
_atom_type_symbol
_atom_type_description
_atom_type_scat_dispersion_real
_atom_type_scat_dispersion_imag
_atom_type_scat_source
C C 0.0181 0.0091
;
International Tables for Crystallography
(1992, Vol. C, Tables 4.2.6.8 and 6.1.1.4)
;
H H 0.0000 0.0000
;
International Tables for Crystallography
(1992, Vol. C, Table 6.1.1.4)
;
N N 0.0311 0.0180
;
International Tables for Crystallography
(1992, Vol. C, Tables 4.2.6.8 and 6.1.1.4)
;
Cl Cl 0.3639 0.7018
;
International Tables for Crystallography
(1992, Vol. C, Tables 4.2.6.8 and 6.1.1.4)
;
Br Br -0.6763 1.2805
;
International Tables for Crystallography
(1992, Vol. C, Tables 4.2.6.8 and 6.1.1.4)
;

loop_
_geom_angle_atom_site_label_1
_geom_angle_atom_site_label_2
_geom_angle_atom_site_label_3
_geom_angle
_geom_angle_publ_flag
C1 N1 C5 121.8(5) yes
N1 C1 C2 119.8(5) yes
C1 C2 C3 120.5(5) yes
C2 C3 C4 117.5(5) yes
C2 C3 C6 119.4(5) yes
C4 C3 C6 123.0(5) yes
C3 C4 C5 119.7(5) yes
N1 C5 C4 120.7(5) yes
C3 C6 C7 124.5(5) yes
C6 C7 C8 126.9(5) yes
C7 C8 C9 123.3(6) yes
C7 C8 C13 117.7(5) yes
C9 C8 C13 118.9(5) yes
C8 C9 C10 120.5(6) yes
C9 C10 C11 120.5(5) yes
C10 C11 C12 118.5(5) yes
Br1 C12 C11 119.1(5) yes
Br1 C12 C13 119.3(4) yes
C11 C12 C13 121.6(6) yes
C8 C13 C12 119.9(5) yes
C1 N1 H1 119.115 no
C5 N1 H1 119.119 no
N1 C1 H1A 120.115 no
C2 C1 H1A 120.090 no
C1 C2 H2 119.757 no
C3 C2 H2 119.749 no
C3 C4 H4 120.177 no
C5 C4 H4 120.167 no
N1 C5 H5 119.643 no
C4 C5 H5 119.645 no
C3 C6 H6 117.729 no
C7 C6 H6 117.725 no
C6 C7 H7 116.542 no
C8 C7 H7 116.552 no
C8 C9 H9 119.730 no
C10 C9 H9 119.727 no
C9 C10 H10 119.763 no
C11 C10 H10 119.764 no
C10 C11 H11 120.769 no
C12 C11 H11 120.763 no
C8 C13 H13 120.034 no
C12 C13 H13 120.042 no

loop_
_geom_bond_atom_site_label_1
_geom_bond_atom_site_label_2
_geom_bond_distance
_geom_bond_publ_flag
Br1 C12 1.903(6) yes
N1 C1 1.348(7) yes
N1 C5 1.338(7) yes
C1 C2 1.363(8) yes
C2 C3 1.404(8) yes
C3 C4 1.404(7) yes
C3 C6 1.467(8) yes
C4 C5 1.366(8) yes
C6 C7 1.327(8) yes
C7 C8 1.466(8) yes
C8 C9 1.396(7) yes
C8 C13 1.392(9) yes
C9 C10 1.392(8) yes
C10 C11 1.388(9) yes
C11 C12 1.390(7) yes
C12 C13 1.382(8) yes
N1 H1 0.880 no
C1 H1A 0.950 no
C2 H2 0.950 no
C4 H4 0.950 no
C5 H5 0.950 no
C6 H6 0.950 no
C7 H7 0.950 no
C9 H9 0.950 no
C10 H10 0.950 no
C11 H11 0.950 no
C13 H13 0.950 no

loop_
_geom_contact_atom_site_label_1
_geom_contact_atom_site_label_2
_geom_contact_distance
_geom_contact_publ_flag
_geom_contact_site_symmetry_2
N1 C3 2.746(7) no .
C1 C4 2.746(8) no .
C2 C5 2.731(7) no .
C4 C7 2.990(8) no .
C6 C9 3.035(8) no .
C8 C11 2.806(8) no .
C9 C12 2.756(9) no .
C10 C13 2.777(7) no .
Cl1 N1 3.016(5) no 3_657
Cl1 C1 3.495(7) no 1_356
Cl1 C1 3.552(6) no 1_456
Cl1 C2 3.450(5) no 1_456
Cl1 C4 3.581(5) no 1_355
Cl1 C5 3.400(6) no 1_355
Cl1 C5 3.573(6) no 3_657
N1 Cl1 3.016(5) no 3_657
N1 C3 3.403(7) no 1_655
N1 C6 3.503(7) no 1_655
C1 Cl1 3.552(6) no 1_654
C1 Cl1 3.495(7) no 1_754
C2 Cl1 3.450(5) no 1_654
C3 N1 3.403(7) no 1_455
C3 C8 3.525(7) no 1_655
C4 Cl1 3.581(5) no 1_755
C4 C7 3.263(7) no 1_655
C4 C8 3.455(7) no 1_655
C5 Cl1 3.400(6) no 1_755
C5 Cl1 3.573(6) no 3_657
C5 C5 3.395(8) no 3_757
C5 C6 3.517(8) no 1_655
C5 C7 3.417(7) no 1_655
C6 N1 3.503(7) no 1_455
C6 C5 3.517(8) no 1_455
C6 C9 3.528(8) no 1_655
C7 C4 3.263(7) no 1_455
C7 C5 3.417(7) no 1_455
C7 C11 3.562(7) no 1_655
C7 C12 3.525(7) no 1_655
C8 C3 3.525(7) no 1_455
C8 C4 3.455(7) no 1_455
C8 C11 3.452(8) no 1_655
C9 C6 3.528(8) no 1_455
C11 C7 3.562(7) no 1_455
C11 C8 3.452(8) no 1_455
C12 C7 3.525(7) no 1_455
Br1 H11 2.9256 no .
Br1 H13 2.9121 no .
N1 H2 3.2018 no .
N1 H4 3.2054 no .
C1 H5 3.1981 no .
C2 H1 3.1352 no .
C2 H4 3.2671 no .
C2 H6 2.6307 no .
C3 H1A 3.2616 no .
C3 H5 3.2548 no .
C3 H7 2.6084 no .
C4 H1 3.1384 no .
C4 H2 3.2646 no .
C4 H6 3.3476 no .
C4 H7 2.6416 no .
C5 H1A 3.1995 no .
C6 H2 2.6354 no .
C6 H4 2.7122 no .
C6 H9 2.7740 no .
C7 H4 2.7281 no .
C7 H9 2.7029 no .
C7 H13 2.5939 no .
C8 H6 2.6705 no .
C8 H10 3.2758 no .
C9 H6 2.7348 no .
C9 H7 3.3344 no .
C9 H11 3.2742 no .
C9 H13 3.2625 no .
C11 H9 3.2672 no .
C11 H13 3.2730 no .
C12 H10 3.2475 no .
C13 H7 2.5684 no .
C13 H9 3.2599 no .
C13 H11 3.2763 no .
H1 H1A 2.2537 no .
H1 H5 2.2371 no .
H1A H2 2.3108 no .
H2 H6 2.4364 no .
H4 H5 2.3137 no .
H4 H7 2.1146 no .
H6 H7 2.7698 no .
H6 H9 2.2058 no .
H7 H13 2.3561 no .
H9 H10 2.3352 no .
H10 H11 2.3453 no .
Br1 H2 3.1206 no 1_456
Br1 H9 3.1423 no 1_556
Br1 H10 3.4424 no 4_455
Br1 H10 3.4217 no 4_555
Br1 H11 3.3269 no 4_555
Br1 H13 3.5376 no 1_455
Cl1 H1 2.1883 no 3_657
Cl1 H1A 2.6539 no 1_356
Cl1 H1A 3.1855 no 1_456
Cl1 H2 2.9810 no 1_456
Cl1 H4 3.1134 no 1_355
Cl1 H4 3.2679 no 1_455
Cl1 H5 2.7416 no 1_355
Cl1 H5 3.2793 no 3_657
Cl1 H7 2.8800 no 1_455
Cl1 H13 3.0981 no 1_455
N1 H1A 3.0830 no 3_756
C1 H1 3.2912 no 3_756
C1 H1A 3.3091 no 3_756
C2 H1 3.4576 no 1_455
C3 H1 3.3587 no 1_455
C4 H5 2.9896 no 3_757
C4 H7 3.3514 no 1_655
C5 H4 3.4137 no 3_757
C5 H5 2.8658 no 3_757
C5 H7 3.3387 no 1_655
C7 H4 3.4223 no 1_455
C8 H4 3.4134 no 1_455
C8 H11 3.4537 no 1_655
C9 H11 3.5123 no 1_655
C9 H11 3.3015 no 4_554
C10 H11 3.3820 no 4_554
C11 H9 3.5032 no 4_455
C11 H10 3.3036 no 4_555
C12 H7 3.4004 no 1_455
C12 H10 3.1642 no 4_555
C13 H4 3.3300 no 1_455
C13 H7 3.3725 no 1_455
H1 Cl1 2.1883 no 3_657
H1 C1 3.2912 no 3_756
H1 C2 3.4576 no 1_655
H1 C3 3.3587 no 1_655
H1 H1A 2.7780 no 3_756
H1 H5 3.5805 no 3_857
H1A Cl1 3.1855 no 1_654
H1A Cl1 2.6539 no 1_754
H1A N1 3.0830 no 3_756
H1A C1 3.3091 no 3_756
H1A H1 2.7780 no 3_756
H1A H1A 3.1734 no 3_756
H1A H2 3.4830 no 1_655
H2 Br1 3.1206 no 1_654
H2 Cl1 2.9810 no 1_654
H2 H1A 3.4830 no 1_455
H2 H13 3.2618 no 1_554
H4 Cl1 3.2679 no 1_655
H4 Cl1 3.1134 no 1_755
H4 C5 3.4137 no 3_757
H4 C7 3.4223 no 1_655
H4 C8 3.4134 no 1_655
H4 C13 3.3300 no 1_655
H4 H5 3.5062 no 1_455
H4 H5 2.8225 no 3_757
H4 H7 3.3602 no 1_655
H4 H13 3.1889 no 1_655
H5 Cl1 2.7416 no 1_755
H5 Cl1 3.2793 no 3_657
H5 C4 2.9896 no 3_757
H5 C5 2.8658 no 3_757
H5 H1 3.5805 no 3_857
H5 H4 3.5062 no 1_655
H5 H4 2.8225 no 3_757
H5 H5 2.5900 no 3_757
H5 H5 2.8917 no 3_857
H5 H7 3.3373 no 1_655
H7 Cl1 2.8800 no 1_655
H7 C4 3.3514 no 1_455
H7 C5 3.3387 no 1_455
H7 C12 3.4004 no 1_655
H7 C13 3.3725 no 1_655
H7 H4 3.3602 no 1_455
H7 H5 3.3373 no 1_455
H7 H13 3.5779 no 1_655
H9 Br1 3.1423 no 1_554
H9 C11 3.5032 no 4_554
H9 H10 3.4819 no 1_655
H9 H11 2.6976 no 4_554
H10 Br1 3.4217 no 4_454
H10 Br1 3.4424 no 4_554
H10 C11 3.3036 no 4_454
H10 C12 3.1642 no 4_454
H10 H9 3.4819 no 1_455
H10 H11 3.4049 no 4_454
H10 H11 2.8722 no 4_554
H11 Br1 3.3269 no 4_454
H11 C8 3.4537 no 1_455
H11 C9 3.5123 no 1_455
H11 C9 3.3015 no 4_455
H11 C10 3.3820 no 4_455
H11 H9 2.6976 no 4_455
H11 H10 2.8722 no 4_455
H11 H10 3.4049 no 4_555
H13 Br1 3.5376 no 1_655
H13 Cl1 3.0981 no 1_655
H13 H2 3.2618 no 1_556
H13 H4 3.1889 no 1_455
H13 H7 3.5779 no 1_455

loop_
_geom_hbond_atom_site_label_D
_geom_hbond_atom_site_label_H
_geom_hbond_atom_site_label_A
_geom_hbond_site_symmetry_A
_geom_hbond_distance_DA
_geom_hbond_distance_DH
_geom_hbond_distance_HA
_geom_hbond_angle_DHA
_geom_hbond_publ_flag
N1 H1 Cl1 3_657 3.016(5) 0.880 2.188 156.6 no

loop_
_geom_torsion_atom_site_label_1
_geom_torsion_atom_site_label_2
_geom_torsion_atom_site_label_3
_geom_torsion_atom_site_label_4
_geom_torsion
_geom_torsion_publ_flag
C1 N1 C5 C4 -1.3(8) no
C5 N1 C1 C2 1.0(8) no
N1 C1 C2 C3 0.4(8) no
C1 C2 C3 C4 -1.5(8) no
C1 C2 C3 C6 178.6(5) no
C2 C3 C4 C5 1.3(7) no
C2 C3 C6 C7 171.9(5) no
C4 C3 C6 C7 -8.0(8) no
C6 C3 C4 C5 -178.9(4) no
C3 C4 C5 N1 0.1(8) no
C3 C6 C7 C8 -179.5(4) no
C6 C7 C8 C9 -6.7(8) no
C6 C7 C8 C13 175.6(5) no
C7 C8 C9 C10 -179.5(5) no
C7 C8 C13 C12 177.8(4) no
C9 C8 C13 C12 0.0(7) no
C13 C8 C9 C10 -1.9(8) no
C8 C9 C10 C11 1.9(8) no
C9 C10 C11 C12 0.0(8) no
C10 C11 C12 Br1 179.2(4) no
C10 C11 C12 C13 -1.9(8) no
Br1 C12 C13 C8 -179.2(3) no
C11 C12 C13 C8 1.9(8) no
